data_1511785
loop_
_publ_author_name
'Han, Sang-Don'
'Allen, Joshua L.'
'J\'onsson, Erlendur'
'Johansson, Patrik'
'McOwen, Dennis W.'
'Boyle, Paul D.'
'Henderson, Wesley A.'

_publ_section_title
;
 Solvate Structures and Computational/Spectroscopic Characterization of
 Lithium Difluoro(oxalato)borate (LiDFOB) Electrolytes
;
_journal_issue 11
_journal_name_full 'The Journal of Physical Chemistry C'
_journal_page_first 5521
_journal_paper_doi 10.1021/jp309102c
_journal_volume 117
_journal_year 2013
_chemical_formula_sum 'C4 H3 B F2 Li N O4'
_chemical_formula_weight 184.82
_chemical_name_systematic ?
_space_group_IT_number 62
_symmetry_cell_setting orthorhombic
_symmetry_space_group_name_Hall '-P 2ac 2n'
_symmetry_space_group_name_H-M 'P n m a'
_atom_sites_solution_hydrogens geom
_atom_sites_solution_primary direct
_atom_sites_solution_secondary difmap
_audit_creation_method SHELXL-97
_cell_angle_alpha 90.00
_cell_angle_beta 90.00
_cell_angle_gamma 90.00
_cell_formula_units_Z 4
_cell_length_a 8.0325(2)
_cell_length_b 6.1722(2)
_cell_length_c 14.8786(4)
_cell_measurement_reflns_used 9203
_cell_measurement_temperature 110
_cell_measurement_theta_max 34.33
_cell_measurement_theta_min 2.74
_cell_volume 737.65(4)
_computing_cell_refinement SAINT
_computing_data_collection Apex2
_computing_data_reduction SAINT
_computing_molecular_graphics NRCVAX
_computing_publication_material cif2tables.py
_computing_structure_refinement XL
_computing_structure_solution SIR92
_diffrn_ambient_temperature 110
_diffrn_measured_fraction_theta_full 0.983
_diffrn_measured_fraction_theta_max 0.936
_diffrn_measurement_device_type 'Bruker-Nonius Kappa Axis X8 Apex2'
_diffrn_measurement_method 'omega and phi scans'
_diffrn_radiation_monochromator graphite
_diffrn_radiation_source 'fine-focus sealed tube'
_diffrn_radiation_type MoK\a
_diffrn_radiation_wavelength 0.71073
_diffrn_reflns_av_R_equivalents 0.0358
_diffrn_reflns_av_sigmaI/netI 0.0175
_diffrn_reflns_limit_h_max 12
_diffrn_reflns_limit_h_min -12
_diffrn_reflns_limit_k_max 6
_diffrn_reflns_limit_k_min -9
_diffrn_reflns_limit_l_max 22
_diffrn_reflns_limit_l_min -23
_diffrn_reflns_number 27467
_diffrn_reflns_theta_full 30.36
_diffrn_reflns_theta_max 34.72
_diffrn_reflns_theta_min 2.74
_exptl_absorpt_coefficient_mu 0.168
_exptl_absorpt_correction_T_max 0.9753
_exptl_absorpt_correction_T_min 0.9608
_exptl_absorpt_correction_type multi-scan
_exptl_absorpt_process_details SADABS
_exptl_crystal_colour colourless
_exptl_crystal_density_diffrn 1.664
_exptl_crystal_density_method 'not measured'
_exptl_crystal_description prism
_exptl_crystal_F_000 368
_exptl_crystal_size_max 0.24
_exptl_crystal_size_mid 0.23
_exptl_crystal_size_min 0.15
_refine_diff_density_max 0.490
_refine_diff_density_min -0.209
_refine_diff_density_rms 0.045
_refine_ls_extinction_method none
_refine_ls_goodness_of_fit_ref 1.039
_refine_ls_hydrogen_treatment refall
_refine_ls_matrix_type full
_refine_ls_number_parameters 77
_refine_ls_number_reflns 1600
_refine_ls_number_restraints 0
_refine_ls_restrained_S_all 1.039
_refine_ls_R_factor_all 0.0401
_refine_ls_R_factor_gt 0.0303
_refine_ls_shift/su_max 0.001
_refine_ls_shift/su_mean 0.000
_refine_ls_structure_factor_coef Fsqd
_refine_ls_weighting_details 'calc w=1/[\s^2^(Fo^2^)+(0.0444P)^2^+0.1331P] where P=(Fo^2^+2Fc^2^)/3'
_refine_ls_weighting_scheme calc
_refine_ls_wR_factor_gt 0.0796
_refine_ls_wR_factor_ref 0.0845
_reflns_number_gt 1331
_reflns_number_total 1600
_reflns_threshold_expression >2sigma(I)
_cod_data_source_file jp309102c_si_003.cif
_cod_data_source_block x11059
_cod_original_sg_symbol_H-M 'P nma'
_cod_database_code 1511785

loop_
_symmetry_equiv_pos_as_xyz
'x, y, z'
'-x+1/2, -y, z+1/2'
'x+1/2, -y+1/2, -z+1/2'
'-x, y+1/2, -z'
'-x, -y, -z'
'x-1/2, y, -z-1/2'
'-x-1/2, y-1/2, z-1/2'
'x, -y-1/2, z'

loop_
_atom_site_label
_atom_site_type_symbol
_atom_site_fract_x
_atom_site_fract_y
_atom_site_fract_z
_atom_site_U_iso_or_equiv
_atom_site_adp_type
_atom_site_occupancy
_atom_site_symmetry_multiplicity
_atom_site_calc_flag
_atom_site_refinement_flags
Li1 Li 0.4577(2) -0.2500 0.46968(13) 0.0175(3) Uani 1 2 d S
B1 B 0.43451(14) -0.2500 0.80115(7) 0.0169(2) Uani 1 2 d S
F1 F 0.29042(9) -0.2500 0.84933(4) 0.02502(16) Uani 1 2 d S
F2 F 0.57281(9) -0.2500 0.85446(5) 0.02524(16) Uani 1 2 d S
O1 O 0.43928(6) -0.05730(8) 0.73805(3) 0.01704(12) Uani 1 1 d .
O2 O 0.45519(6) -0.02152(9) 0.58697(3) 0.01684(12) Uani 1 1 d .
C1 C 0.44801(7) -0.12638(11) 0.65612(4) 0.01337(13) Uani 1 1 d .
N1 N 0.21534(12) -0.2500 0.43895(6) 0.02082(18) Uani 1 2 d S
C2 C 0.07537(12) -0.2500 0.42642(7) 0.01785(19) Uani 1 2 d S
C3 C -0.10397(13) -0.2500 0.41235(9) 0.0243(2) Uani 1 2 d S
H3A H -0.121(2) -0.2500 0.3477(12) 0.046(5) Uiso 1 2 d S
H3B H -0.1488(17) -0.122(3) 0.4376(9) 0.056(4) Uiso 1 1 d .

loop_
_atom_site_aniso_label
_atom_site_aniso_U_11
_atom_site_aniso_U_22
_atom_site_aniso_U_33
_atom_site_aniso_U_23
_atom_site_aniso_U_13
_atom_site_aniso_U_12
Li1 0.0168(8) 0.0161(8) 0.0197(8) 0.000 -0.0002(6) 0.000
B1 0.0231(5) 0.0155(5) 0.0121(4) 0.000 0.0007(4) 0.000
F1 0.0308(3) 0.0246(3) 0.0197(3) 0.000 0.0094(3) 0.000
F2 0.0324(4) 0.0248(3) 0.0185(3) 0.000 -0.0085(3) 0.000
O1 0.0242(2) 0.0126(2) 0.0144(2) -0.00118(16) 0.00039(17) -0.00027(17)
O2 0.0171(2) 0.0168(2) 0.0167(2) 0.00408(17) -0.00021(16) -0.00129(17)
C1 0.0127(2) 0.0127(3) 0.0147(3) -0.0001(2) -0.00030(19) -0.0002(2)
N1 0.0188(4) 0.0194(4) 0.0243(4) 0.000 -0.0016(3) 0.000
C2 0.0175(4) 0.0141(4) 0.0220(5) 0.000 0.0001(3) 0.000
C3 0.0148(4) 0.0197(5) 0.0384(6) 0.000 -0.0020(4) 0.000

loop_
_atom_type_symbol
_atom_type_description
_atom_type_scat_dispersion_real
_atom_type_scat_dispersion_imag
_atom_type_scat_source
C C 0.0033 0.0016 'International Tables Vol C Tables 4.2.6.8 and 6.1.1.4'
H H 0.0000 0.0000 'International Tables Vol C Tables 4.2.6.8 and 6.1.1.4'
B B 0.0013 0.0007 'International Tables Vol C Tables 4.2.6.8 and 6.1.1.4'
F F 0.0171 0.0103 'International Tables Vol C Tables 4.2.6.8 and 6.1.1.4'
Li Li -0.0003 0.0001 'International Tables Vol C Tables 4.2.6.8 and 6.1.1.4'
N N 0.0061 0.0033 'International Tables Vol C Tables 4.2.6.8 and 6.1.1.4'
O O 0.0106 0.0060 'International Tables Vol C Tables 4.2.6.8 and 6.1.1.4'

loop_
_geom_angle_atom_site_label_1
_geom_angle_atom_site_label_2
_geom_angle_atom_site_label_3
_geom_angle
_geom_angle_site_symmetry_1
_geom_angle_site_symmetry_3
N1 Li1 O2 104.13(6) . 4_646
N1 Li1 O2 104.13(6) . 5_656
O2 Li1 O2 113.65(9) 4_646 5_656
N1 Li1 O2 99.74(7) . .
O2 Li1 O2 148.93(9) 4_646 .
O2 Li1 O2 78.72(3) 5_656 .
N1 Li1 O2 99.74(7) . 8
O2 Li1 O2 78.72(3) 4_646 8
O2 Li1 O2 148.93(9) 5_656 8
O2 Li1 O2 77.88(6) . 8
N1 Li1 Li1 105.32(6) . 5_656
O2 Li1 Li1 146.02(10) 4_646 5_656
O2 Li1 Li1 42.03(2) 5_656 5_656
O2 Li1 Li1 36.69(4) . 5_656
O2 Li1 Li1 112.24(9) 8 5_656
N1 Li1 Li1 105.32(6) . 5_646
O2 Li1 Li1 42.03(2) 4_646 5_646
O2 Li1 Li1 146.02(10) 5_656 5_646
O2 Li1 Li1 112.24(9) . 5_646
O2 Li1 Li1 36.69(4) 8 5_646
Li1 Li1 Li1 139.78(12) 5_656 5_646
F1 B1 F2 112.70(9) . .
F1 B1 O1 110.34(6) . 8
F2 B1 O1 109.84(6) . 8
F1 B1 O1 110.34(6) . .
F2 B1 O1 109.84(6) . .
O1 B1 O1 103.38(7) 8 .
C1 O1 B1 109.05(6) . .
C1 O2 Li1 144.85(7) . 5_656
C1 O2 Li1 108.89(6) . .
Li1 O2 Li1 101.28(3) 5_656 .
O2 C1 O1 128.62(7) . .
O2 C1 C1 122.13(4) . 8
O1 C1 C1 109.25(4) . 8
C2 N1 Li1 176.20(11) . .
N1 C2 C3 178.85(12) . .
C2 C3 H3A 106.3(12) . .
C2 C3 H3B 108.6(8) . .
H3A C3 H3B 109.9(9) . .

loop_
_geom_bond_atom_site_label_1
_geom_bond_atom_site_label_2
_geom_bond_distance
_geom_bond_site_symmetry_2
Li1 N1 2.000(2) .
Li1 O2 2.0022(11) 4_646
Li1 O2 2.0022(11) 5_656
Li1 O2 2.2438(15) .
Li1 O2 2.2438(15) 8
Li1 Li1 3.2864(13) 5_656
Li1 Li1 3.2864(12) 5_646
B1 F1 1.3614(13) .
B1 F2 1.3650(13) .
B1 O1 1.5157(8) 8
B1 O1 1.5157(8) .
O1 C1 1.2934(8) .
O2 C1 1.2169(8) .
O2 Li1 2.0022(11) 5_656
C1 C1 1.5260(13) 8
N1 C2 1.1396(13) .
C2 C3 1.4557(14) .
C3 H3A 0.972(18) .
C3 H3B 0.948(16) .

loop_
_geom_torsion_atom_site_label_1
_geom_torsion_atom_site_label_2
_geom_torsion_atom_site_label_3
_geom_torsion_atom_site_label_4
_geom_torsion
_geom_torsion_site_symmetry_1
_geom_torsion_site_symmetry_4
F1 B1 O1 C1 -118.94(6) . .
F2 B1 O1 C1 116.21(7) . .
O1 B1 O1 C1 -0.96(9) 8 .
N1 Li1 O2 C1 95.69(6) . .
O2 Li1 O2 C1 -44.20(17) 4_646 .
O2 Li1 O2 C1 -161.70(6) 5_656 .
O2 Li1 O2 C1 -2.28(7) 8 .
Li1 Li1 O2 C1 -161.70(6) 5_656 .
Li1 Li1 O2 C1 -15.40(10) 5_646 .
N1 Li1 O2 Li1 -102.61(6) . 5_656
O2 Li1 O2 Li1 117.50(18) 4_646 5_656
O2 Li1 O2 Li1 0.0 5_656 5_656
O2 Li1 O2 Li1 159.42(8) 8 5_656
Li1 Li1 O2 Li1 146.30(12) 5_646 5_656
Li1 O2 C1 O1 34.54(14) 5_656 .
Li1 O2 C1 O1 -177.80(7) . .
Li1 O2 C1 C1 -145.57(9) 5_656 8
Li1 O2 C1 C1 2.10(6) . 8
B1 O1 C1 O2 -179.47(7) . .
B1 O1 C1 C1 0.63(6) . 8
O2 Li1 N1 C2 120.33(6) 4_646 .
O2 Li1 N1 C2 -120.33(6) 5_656 .
O2 Li1 N1 C2 -39.62(4) . .
O2 Li1 N1 C2 39.62(4) 8 .
Li1 Li1 N1 C2 -76.82(8) 5_656 .
Li1 Li1 N1 C2 76.82(8) 5_646 .
Li1 N1 C2 C3 0.000(13) . .
